data_4038404
loop_
_publ_author_name
'Maikhuri, Vipin Kumar'
'Khatri, Vinod'
'Kumar, Amit'
'Singh, Balram'
'Prasad, Ashok K.'

_publ_section_title
;
 Synthesis of Sugar Diene and its Pd-catalyzed Transformation into
 Chromanes.
;
_journal_name_full 'The Journal of organic chemistry'
_journal_paper_doi 10.1021/acs.joc.0c00432
_journal_year 2020
_chemical_absolute_configuration syn
_chemical_formula_moiety 'C33 H32 O9 S2'
_chemical_formula_sum 'C33 H32 O9 S2'
_chemical_formula_weight 636.70
_space_group_crystal_system monoclinic
_space_group_IT_number 5
_space_group_name_Hall 'C 2y'
_space_group_name_H-M_alt 'C 1 2 1'
_atom_sites_solution_hydrogens geom
_atom_sites_solution_primary iterative
_audit_creation_date 2019-07-31
_audit_creation_method
;
Olex2 1.2
(compiled 2018.05.29 svn.r3508 for OlexSys, GUI svn.r5506)
;
_cell_angle_alpha 90
_cell_angle_beta 109.647(3)
_cell_angle_gamma 90
_cell_formula_units_Z 4
_cell_length_a 33.185(5)
_cell_length_b 5.9809(9)
_cell_length_c 16.116(3)
_cell_measurement_reflns_used 5366
_cell_measurement_temperature 100
_cell_measurement_theta_max 25.186
_cell_measurement_theta_min 2.162
_cell_volume 3012.4(9)
_computing_cell_refinement 'SAINT V8.30C (?, 2016)'
_computing_data_reduction 'SAINT V8.30C (?, 2016)'
_computing_molecular_graphics 'Olex2 (Dolomanov et al., 2009)'
_computing_publication_material 'Olex2 (Dolomanov et al., 2009)'
_computing_structure_refinement 'ShelXL (Sheldrick, 2015)'
_computing_structure_solution 'olex2.solve (Bourhis et al., 2015)'
_diffrn_ambient_temperature 100
_diffrn_measured_fraction_theta_full 0.994
_diffrn_measured_fraction_theta_max 0.994
_diffrn_measurement_device_type 'Bruker APEX-II CCD'
_diffrn_radiation_type MoK\a
_diffrn_radiation_wavelength 0.71073
_diffrn_reflns_av_R_equivalents 0.0676
_diffrn_reflns_av_unetI/netI 0.0542
_diffrn_reflns_Laue_measured_fraction_full 0.994
_diffrn_reflns_Laue_measured_fraction_max 0.994
_diffrn_reflns_limit_h_max 39
_diffrn_reflns_limit_h_min -39
_diffrn_reflns_limit_k_max 7
_diffrn_reflns_limit_k_min -7
_diffrn_reflns_limit_l_max 19
_diffrn_reflns_limit_l_min -19
_diffrn_reflns_number 18011
_diffrn_reflns_point_group_measured_fraction_full 0.991
_diffrn_reflns_point_group_measured_fraction_max 0.991
_diffrn_reflns_theta_full 25.186
_diffrn_reflns_theta_max 25.186
_diffrn_reflns_theta_min 2.162
_exptl_absorpt_coefficient_mu 0.233
_exptl_absorpt_correction_T_max 0.954
_exptl_absorpt_correction_T_min 0.946
_exptl_absorpt_correction_type multi-scan
_exptl_absorpt_process_details 'SADABS V2012/1 (Bruker AXS Inc.)'
_exptl_crystal_colour 'clear light white'
_exptl_crystal_colour_lustre clear
_exptl_crystal_colour_modifier light
_exptl_crystal_colour_primary white
_exptl_crystal_density_diffrn 1.404
_exptl_crystal_description needle
_exptl_crystal_F_000 1336
_exptl_crystal_size_max 0.3
_exptl_crystal_size_mid 0.2
_exptl_crystal_size_min 0.2
_refine_diff_density_max 0.224
_refine_diff_density_min -0.326
_refine_diff_density_rms 0.043
_refine_ls_abs_structure_details
;
 Flack x determined using 1977 quotients [(I+)-(I-)]/[(I+)+(I-)]
 (Parsons, Flack and Wagner, Acta Cryst. B69 (2013) 249-259).
;
_refine_ls_abs_structure_Flack -0.01(4)
_refine_ls_extinction_method none
_refine_ls_goodness_of_fit_ref 0.991
_refine_ls_hydrogen_treatment constr
_refine_ls_matrix_type full
_refine_ls_number_parameters 400
_refine_ls_number_reflns 5366
_refine_ls_number_restraints 1
_refine_ls_restrained_S_all 0.990
_refine_ls_R_factor_all 0.0369
_refine_ls_R_factor_gt 0.0317
_refine_ls_shift/su_max 0.000
_refine_ls_shift/su_mean 0.000
_refine_ls_structure_factor_coef Fsqd
_refine_ls_weighting_details 'w=1/[\s^2^(Fo^2^)+(0.0342P)^2^] where P=(Fo^2^+2Fc^2^)/3'
_refine_ls_weighting_scheme calc
_refine_ls_wR_factor_gt 0.0689
_refine_ls_wR_factor_ref 0.0709
_reflns_Friedel_coverage 0.806
_reflns_Friedel_fraction_full 0.988
_reflns_Friedel_fraction_max 0.988
_reflns_number_gt 4876
_reflns_number_total 5366
_reflns_threshold_expression 'I > 2\s(I)'
_cod_data_source_file jo0c00432_si_001.cif
_cod_data_source_block vg_401_0m
_cod_original_cell_volume 3012.5(8)
_cod_database_code 4038404
_shelx_shelxl_version_number 2017/1
_shelx_space_group_comment
;
The symmetry employed for this shelxl refinement is uniquely defined
by the following loop, which should always be used as a source of
symmetry information in preference to the above space-group names.
They are only intended as comments.
;
_olex2_refinement_description
;
1. Fixed Uiso
 At 1.2 times of:
  All C(H) groups, All C(H,H) groups
 At 1.5 times of:
  All C(H,H,H) groups
2.a Ternary CH refined with riding coordinates:
 C17(H17), C18(H18)
2.b Secondary CH2 refined with riding coordinates:
 C2(H2A,H2B), C16(H16A,H16B), C19(H19A,H19B)
2.c Aromatic/amide H refined with riding coordinates:
 C11(H11), C12(H12), C15(H15), C8(H8), C5(H5), C28(H28), C24(H24), C13(H13),
 C22(H22), C31(H31), C29(H29), C14(H14), C25(H25), C21(H21), C32(H32)
2.d Idealised Me refined as rotating group:
 C26(H26A,H26B,H26C), C1(H1A,H1B,H1C), C33(H33A,H33B,H33C)
;
_olex2_submission_special_instructions 'No special instructions were received'

loop_
_space_group_symop_operation_xyz
'x, y, z'
'-x, y, -z'
'x+1/2, y+1/2, z'
'-x+1/2, y+1/2, -z'

loop_
_atom_site_label
_atom_site_type_symbol
_atom_site_fract_x
_atom_site_fract_y
_atom_site_fract_z
_atom_site_U_iso_or_equiv
_atom_site_adp_type
_atom_site_occupancy
_atom_site_site_symmetry_order
_atom_site_calc_flag
_atom_site_refinement_flags_posn
_atom_site_refinement_flags_adp
_atom_site_refinement_flags_occupancy
_atom_site_disorder_assembly
_atom_site_disorder_group
S1 S 0.36846(2) 0.44058(13) 0.15295(4) 0.01663(18) Uani 1 1 d . . . . .
S2 S 0.28174(2) 0.90737(14) 0.34394(4) 0.0217(2) Uani 1 1 d . . . . .
O3 O 0.38859(6) 0.6759(3) 0.45944(11) 0.0179(5) Uani 1 1 d . . . . .
O1 O 0.50565(6) 0.0415(4) 0.75432(11) 0.0219(5) Uani 1 1 d . . . . .
O2 O 0.50736(6) -0.1430(4) 0.63461(12) 0.0227(5) Uani 1 1 d . . . . .
O6 O 0.38489(6) 0.5295(4) 0.08906(11) 0.0227(5) Uani 1 1 d . . . . .
O5 O 0.37109(6) 0.2055(3) 0.17140(13) 0.0213(5) Uani 1 1 d . . . . .
O7 O 0.31626(6) 0.7813(4) 0.31290(12) 0.0191(5) Uani 1 1 d . . . . .
O9 O 0.24297(6) 0.7883(4) 0.30153(12) 0.0293(6) Uani 1 1 d . . . . .
O4 O 0.39446(6) 0.5706(3) 0.24044(11) 0.0167(5) Uani 1 1 d . . . . .
O8 O 0.28443(7) 1.1411(4) 0.32906(14) 0.0317(6) Uani 1 1 d . . . . .
C11 C 0.42511(9) 0.1615(5) 0.78370(19) 0.0203(7) Uani 1 1 d . . . . .
H11 H 0.417282 0.027451 0.753310 0.024 Uiso 1 1 calc R . . . .
C9 C 0.43882(8) 0.3276(5) 0.65132(17) 0.0152(6) Uani 1 1 d . . . . .
C4 C 0.45952(9) 0.1667(5) 0.61571(17) 0.0155(6) Uani 1 1 d . . . . .
C10 C 0.43943(8) 0.3385(5) 0.74449(17) 0.0148(6) Uani 1 1 d . . . . .
C12 C 0.42241(10) 0.1827(6) 0.86704(19) 0.0257(7) Uani 1 1 d . . . . .
H12 H 0.412351 0.063943 0.891824 0.031 Uiso 1 1 calc R . . . .
C15 C 0.45134(9) 0.5372(6) 0.79205(17) 0.0218(7) Uani 1 1 d . . . . .
H15 H 0.460748 0.657711 0.766985 0.026 Uiso 1 1 calc R . . . .
C3 C 0.49245(8) 0.0032(5) 0.66728(17) 0.0165(6) Uani 1 1 d . . . . .
C23 C 0.32148(9) 0.7809(6) 0.63783(18) 0.0194(7) Uani 1 1 d . . . . .
C8 C 0.41505(8) 0.4923(5) 0.59482(17) 0.0168(7) Uani 1 1 d . . . . .
H8 H 0.400835 0.598966 0.616648 0.020 Uiso 1 1 calc R . . . .
C5 C 0.45388(8) 0.1732(5) 0.52591(17) 0.0157(6) Uani 1 1 d . . . . .
H5 H 0.466123 0.060757 0.502389 0.019 Uiso 1 1 calc R . . . .
C17 C 0.39052(9) 0.5026(5) 0.32450(16) 0.0155(6) Uani 1 1 d . . . . .
H17 H 0.363314 0.425403 0.315262 0.019 Uiso 1 1 calc R . . . .
C20 C 0.29812(9) 0.8590(5) 0.45802(17) 0.0165(7) Uani 1 1 d . . . . .
C27 C 0.31525(8) 0.5276(5) 0.13150(16) 0.0169(6) Uani 1 1 d . . . . .
C2 C 0.54085(9) -0.0963(6) 0.80903(16) 0.0200(7) Uani 1 1 d . . . . .
H2A H 0.566107 -0.074742 0.792465 0.024 Uiso 1 1 calc R . . . .
H2B H 0.533050 -0.253247 0.802157 0.024 Uiso 1 1 calc R . . . .
C28 C 0.28714(9) 0.3866(5) 0.15329(16) 0.0180(7) Uani 1 1 d . . . . .
H28 H 0.296158 0.246727 0.177667 0.022 Uiso 1 1 calc R . . . .
C6 C 0.43083(8) 0.3400(5) 0.47018(17) 0.0151(6) Uani 1 1 d . . . . .
C30 C 0.23191(10) 0.6660(6) 0.10257(18) 0.0220(7) Uani 1 1 d . . . . .
C24 C 0.30244(9) 0.6136(5) 0.57690(18) 0.0207(7) Uani 1 1 d . . . . .
H24 H 0.297693 0.473765 0.597135 0.025 Uiso 1 1 calc R . . . .
C13 C 0.43467(10) 0.3808(6) 0.91409(19) 0.0303(8) Uani 1 1 d . . . . .
H13 H 0.433038 0.394642 0.970350 0.036 Uiso 1 1 calc R . . . .
C7 C 0.41198(8) 0.5018(5) 0.50694(16) 0.0154(6) Uani 1 1 d . . . . .
C22 C 0.32897(9) 0.9862(5) 0.60626(18) 0.0224(7) Uani 1 1 d . . . . .
H22 H 0.341843 1.099077 0.646032 0.027 Uiso 1 1 calc R . . . .
C31 C 0.26067(9) 0.8042(5) 0.08075(17) 0.0216(7) Uani 1 1 d . . . . .
H31 H 0.251642 0.943890 0.056201 0.026 Uiso 1 1 calc R . . . .
C26 C 0.33341(10) 0.7359(6) 0.73539(18) 0.0304(8) Uani 1 1 d . . . . .
H26A H 0.310738 0.654745 0.746290 0.046 Uiso 1 1 calc GR . . . .
H26B H 0.337844 0.875243 0.766756 0.046 Uiso 1 1 calc GR . . . .
H26C H 0.359235 0.649126 0.755114 0.046 Uiso 1 1 calc GR . . . .
C29 C 0.24563(9) 0.4563(6) 0.13840(17) 0.0225(7) Uani 1 1 d . . . . .
H29 H 0.226612 0.361918 0.152491 0.027 Uiso 1 1 calc R . . . .
C14 C 0.44926(10) 0.5565(6) 0.87647(19) 0.0285(8) Uani 1 1 d . . . . .
H14 H 0.457760 0.688770 0.907821 0.034 Uiso 1 1 calc R . . . .
C16 C 0.42785(9) 0.3553(5) 0.37403(17) 0.0165(6) Uani 1 1 d . . . . .
H16A H 0.454155 0.417314 0.370067 0.020 Uiso 1 1 calc R . . . .
H16B H 0.423967 0.207143 0.348047 0.020 Uiso 1 1 calc R . . . .
C19 C 0.35801(9) 0.8874(5) 0.33172(17) 0.0183(7) Uani 1 1 d . . . . .
H19A H 0.360346 1.014505 0.370432 0.022 Uiso 1 1 calc R . . . .
H19B H 0.361206 0.940612 0.277425 0.022 Uiso 1 1 calc R . . . .
C25 C 0.29049(9) 0.6507(5) 0.48729(18) 0.0197(7) Uani 1 1 d . . . . .
H25 H 0.277585 0.538105 0.447399 0.024 Uiso 1 1 calc R . . . .
C21 C 0.31773(9) 1.0276(6) 0.51656(18) 0.0223(7) Uani 1 1 d . . . . .
H21 H 0.323243 1.165832 0.496198 0.027 Uiso 1 1 calc R . . . .
C32 C 0.30262(9) 0.7372(5) 0.09496(17) 0.0190(7) Uani 1 1 d . . . . .
H32 H 0.321671 0.830350 0.080397 0.023 Uiso 1 1 calc R . . . .
C18 C 0.39247(9) 0.7204(5) 0.37493(17) 0.0165(7) Uani 1 1 d . . . . .
H18 H 0.420308 0.790816 0.384137 0.020 Uiso 1 1 calc R . . . .
C1 C 0.54940(10) -0.0231(6) 0.90284(18) 0.0322(9) Uani 1 1 d . . . . .
H1A H 0.555894 0.133802 0.908074 0.048 Uiso 1 1 calc GR . . . .
H1B H 0.573219 -0.105500 0.941200 0.048 Uiso 1 1 calc GR . . . .
H1C H 0.524523 -0.050816 0.919019 0.048 Uiso 1 1 calc GR . . . .
C33 C 0.18664(10) 0.7422(6) 0.0885(2) 0.0314(8) Uani 1 1 d . . . . .
H33A H 0.183286 0.894442 0.068465 0.047 Uiso 1 1 calc GR . . . .
H33B H 0.180978 0.731737 0.142998 0.047 Uiso 1 1 calc GR . . . .
H33C H 0.166917 0.648806 0.045108 0.047 Uiso 1 1 calc GR . . . .

loop_
_atom_site_aniso_label
_atom_site_aniso_U_11
_atom_site_aniso_U_22
_atom_site_aniso_U_33
_atom_site_aniso_U_23
_atom_site_aniso_U_13
_atom_site_aniso_U_12
S1 0.0160(4) 0.0205(4) 0.0129(3) 0.0006(3) 0.0042(3) -0.0016(3)
S2 0.0202(4) 0.0303(5) 0.0150(3) 0.0033(3) 0.0066(3) 0.0093(3)
O3 0.0212(11) 0.0192(12) 0.0138(9) 0.0044(9) 0.0067(8) 0.0072(9)
O1 0.0204(11) 0.0275(13) 0.0148(9) 0.0017(9) 0.0020(8) 0.0108(10)
O2 0.0231(11) 0.0232(13) 0.0201(10) -0.0007(9) 0.0051(9) 0.0082(10)
O6 0.0210(11) 0.0321(13) 0.0158(9) 0.0006(10) 0.0073(8) -0.0036(10)
O5 0.0232(11) 0.0189(12) 0.0220(10) 0.0017(9) 0.0080(9) 0.0022(10)
O7 0.0159(10) 0.0246(13) 0.0171(10) -0.0001(9) 0.0056(8) 0.0034(9)
O9 0.0152(11) 0.0512(16) 0.0192(10) -0.0047(11) 0.0027(9) 0.0052(11)
O4 0.0155(10) 0.0215(12) 0.0127(9) 0.0018(9) 0.0040(8) -0.0033(9)
O8 0.0427(15) 0.0283(15) 0.0284(12) 0.0096(11) 0.0177(11) 0.0158(11)
C11 0.0182(15) 0.0202(18) 0.0219(15) 0.0007(14) 0.0061(12) 0.0002(13)
C9 0.0107(13) 0.0183(16) 0.0158(13) 0.0008(13) 0.0034(11) -0.0023(13)
C4 0.0108(14) 0.0178(16) 0.0169(14) -0.0002(13) 0.0034(11) -0.0027(12)
C10 0.0109(13) 0.0187(16) 0.0141(13) 0.0024(13) 0.0033(11) 0.0030(13)
C12 0.0293(17) 0.0265(19) 0.0243(16) 0.0104(15) 0.0127(14) 0.0035(15)
C15 0.0252(16) 0.0201(17) 0.0183(14) 0.0020(14) 0.0050(12) 0.0004(14)
C3 0.0127(14) 0.0198(17) 0.0180(13) 0.0022(13) 0.0065(11) -0.0033(13)
C23 0.0134(14) 0.029(2) 0.0170(14) -0.0014(14) 0.0073(12) 0.0004(13)
C8 0.0133(14) 0.0197(18) 0.0183(13) -0.0004(13) 0.0064(11) 0.0018(12)
C5 0.0113(14) 0.0177(16) 0.0184(14) -0.0022(13) 0.0052(11) -0.0002(13)
C17 0.0145(14) 0.0201(18) 0.0118(12) 0.0005(12) 0.0043(11) -0.0020(13)
C20 0.0148(14) 0.0208(18) 0.0154(13) 0.0015(12) 0.0072(11) 0.0054(13)
C27 0.0185(14) 0.0204(17) 0.0100(12) 0.0001(13) 0.0023(11) 0.0000(13)
C2 0.0147(14) 0.0222(18) 0.0207(14) 0.0046(14) 0.0026(11) 0.0070(13)
C28 0.0210(15) 0.0199(19) 0.0126(13) 0.0016(13) 0.0051(11) -0.0010(13)
C6 0.0101(13) 0.0190(16) 0.0150(13) -0.0005(12) 0.0025(11) -0.0029(12)
C30 0.0208(16) 0.0309(19) 0.0115(13) -0.0031(14) 0.0017(12) 0.0031(15)
C24 0.0176(15) 0.0232(19) 0.0228(15) 0.0025(14) 0.0087(13) -0.0007(13)
C13 0.0396(19) 0.036(2) 0.0173(14) 0.0045(15) 0.0124(14) 0.0091(17)
C7 0.0091(13) 0.0183(17) 0.0169(13) 0.0026(13) 0.0017(11) 0.0010(12)
C22 0.0195(15) 0.025(2) 0.0215(14) -0.0090(14) 0.0058(12) -0.0018(14)
C31 0.0258(16) 0.0191(18) 0.0149(14) 0.0014(13) 0.0002(12) 0.0033(15)
C26 0.0245(17) 0.048(2) 0.0188(16) -0.0002(16) 0.0079(13) -0.0037(16)
C29 0.0205(15) 0.029(2) 0.0173(13) 0.0016(14) 0.0059(11) -0.0060(14)
C14 0.0370(19) 0.025(2) 0.0202(15) -0.0026(15) 0.0059(14) 0.0025(16)
C16 0.0163(14) 0.0174(17) 0.0154(13) 0.0006(12) 0.0049(11) 0.0012(12)
C19 0.0187(15) 0.0192(18) 0.0178(13) 0.0021(13) 0.0073(11) -0.0014(13)
C25 0.0157(15) 0.0226(18) 0.0202(15) -0.0037(13) 0.0055(12) -0.0005(13)
C21 0.0212(16) 0.0218(18) 0.0238(15) 0.0018(15) 0.0074(12) 0.0027(15)
C32 0.0229(16) 0.0183(17) 0.0129(14) 0.0008(13) 0.0022(12) -0.0035(13)
C18 0.0152(15) 0.0198(18) 0.0146(13) 0.0027(12) 0.0054(11) -0.0018(13)
C1 0.0288(17) 0.043(3) 0.0204(15) 0.0029(16) 0.0028(13) 0.0158(17)
C33 0.0238(17) 0.044(2) 0.0233(16) 0.0008(16) 0.0037(14) 0.0101(16)

loop_
_atom_type_symbol
_atom_type_description
_atom_type_scat_dispersion_real
_atom_type_scat_dispersion_imag
_atom_type_scat_source
C C 0.0033 0.0016 'International Tables Vol C Tables 4.2.6.8 and 6.1.1.4'
H H 0.0000 0.0000 'International Tables Vol C Tables 4.2.6.8 and 6.1.1.4'
O O 0.0106 0.0060 'International Tables Vol C Tables 4.2.6.8 and 6.1.1.4'
S S 0.1246 0.1234 'International Tables Vol C Tables 4.2.6.8 and 6.1.1.4'

loop_
_geom_angle_atom_site_label_1
_geom_angle_atom_site_label_2
_geom_angle_atom_site_label_3
_geom_angle
_geom_angle_site_symmetry_1
_geom_angle_site_symmetry_3
_geom_angle_publ_flag
O6 S1 O5 120.42(13) . . ?
O6 S1 O4 103.53(11) . . ?
O6 S1 C27 110.55(12) . . ?
O5 S1 O4 108.61(11) . . ?
O5 S1 C27 108.52(14) . . ?
O4 S1 C27 103.85(12) . . ?
O7 S2 C20 104.45(12) . . ?
O9 S2 O7 104.02(13) . . ?
O9 S2 C20 109.31(13) . . ?
O8 S2 O7 108.67(13) . . ?
O8 S2 O9 120.36(15) . . ?
O8 S2 C20 108.82(14) . . ?
C7 O3 C18 117.2(2) . . ?
C3 O1 C2 116.7(2) . . ?
C19 O7 S2 117.62(18) . . ?
C17 O4 S1 119.72(17) . . ?
C12 C11 C10 120.9(3) . . ?
C4 C9 C10 126.4(2) . . ?
C8 C9 C4 117.6(2) . . ?
C8 C9 C10 116.0(2) . . ?
C9 C4 C3 125.8(2) . . ?
C5 C4 C9 119.2(3) . . ?
C5 C4 C3 114.4(3) . . ?
C11 C10 C9 122.0(3) . . ?
C11 C10 C15 118.3(3) . . ?
C15 C10 C9 119.6(3) . . ?
C11 C12 C13 120.3(3) . . ?
C14 C15 C10 120.6(3) . . ?
O1 C3 C4 113.0(3) . . ?
O2 C3 O1 122.8(3) . . ?
O2 C3 C4 124.1(2) . . ?
C24 C23 C26 120.2(3) . . ?
C22 C23 C24 118.2(2) . . ?
C22 C23 C26 121.6(3) . . ?
C7 C8 C9 121.9(3) . . ?
C6 C5 C4 122.9(3) . . ?
O4 C17 C16 109.8(2) . . ?
O4 C17 C18 104.8(2) . . ?
C16 C17 C18 109.6(2) . . ?
C25 C20 S2 118.5(2) . . ?
C21 C20 S2 120.1(2) . . ?
C21 C20 C25 121.4(3) . . ?
C28 C27 S1 119.1(2) . . ?
C28 C27 C32 121.5(3) . . ?
C32 C27 S1 119.4(2) . . ?
O1 C2 C1 106.5(2) . . ?
C29 C28 C27 119.3(3) . . ?
C5 C6 C7 117.0(2) . . ?
C5 C6 C16 122.4(3) . . ?
C7 C6 C16 120.5(2) . . ?
C31 C30 C33 120.9(3) . . ?
C29 C30 C31 118.9(3) . . ?
C29 C30 C33 120.3(3) . . ?
C25 C24 C23 121.6(3) . . ?
C14 C13 C12 119.4(3) . . ?
O3 C7 C8 115.8(2) . . ?
O3 C7 C6 122.9(2) . . ?
C8 C7 C6 121.2(3) . . ?
C23 C22 C21 121.5(3) . . ?
C32 C31 C30 121.3(3) . . ?
C28 C29 C30 120.8(3) . . ?
C13 C14 C15 120.5(3) . . ?
C17 C16 C6 109.5(2) . . ?
O7 C19 C18 109.2(2) . . ?
C24 C25 C20 118.7(3) . . ?
C20 C21 C22 118.7(3) . . ?
C27 C32 C31 118.2(3) . . ?
O3 C18 C17 110.3(2) . . ?
O3 C18 C19 105.4(2) . . ?
C19 C18 C17 115.6(2) . . ?

loop_
_geom_bond_atom_site_label_1
_geom_bond_atom_site_label_2
_geom_bond_distance
_geom_bond_site_symmetry_2
_geom_bond_publ_flag
S1 O6 1.420(2) . ?
S1 O5 1.433(2) . ?
S1 O4 1.5872(19) . ?
S1 C27 1.760(3) . ?
S2 O7 1.586(2) . ?
S2 O9 1.428(2) . ?
S2 O8 1.426(2) . ?
S2 C20 1.757(3) . ?
O3 C7 1.369(3) . ?
O3 C18 1.435(3) . ?
O1 C3 1.341(3) . ?
O1 C2 1.459(3) . ?
O2 C3 1.209(3) . ?
O7 C19 1.460(3) . ?
O4 C17 1.462(3) . ?
C11 C10 1.396(4) . ?
C11 C12 1.382(4) . ?
C9 C4 1.412(4) . ?
C9 C10 1.496(4) . ?
C9 C8 1.392(4) . ?
C4 C3 1.493(4) . ?
C4 C5 1.396(4) . ?
C10 C15 1.397(4) . ?
C12 C13 1.392(5) . ?
C15 C14 1.390(4) . ?
C23 C24 1.396(4) . ?
C23 C22 1.383(4) . ?
C23 C26 1.511(4) . ?
C8 C7 1.386(4) . ?
C5 C6 1.387(4) . ?
C17 C16 1.511(4) . ?
C17 C18 1.525(4) . ?
C20 C25 1.385(4) . ?
C20 C21 1.385(4) . ?
C27 C28 1.387(4) . ?
C27 C32 1.389(4) . ?
C2 C1 1.507(4) . ?
C28 C29 1.381(4) . ?
C6 C7 1.389(4) . ?
C6 C16 1.522(4) . ?
C30 C31 1.394(4) . ?
C30 C29 1.392(4) . ?
C30 C33 1.512(4) . ?
C24 C25 1.381(4) . ?
C13 C14 1.380(5) . ?
C22 C21 1.388(4) . ?
C31 C32 1.391(4) . ?
C19 C18 1.502(4) . ?
